data_2016811
loop_
_publ_author_name
'Andr\'e, V\^ania'
'Duarte, M. Teresa'
'Trindade, Alexandre F.'
'G\'ois, Pedro M. P.'
'Afonso, Carlos A. M.'

_publ_section_title
;Tetra-\m-acetato-bis{[1,3-bis(2,6-diisopropylphenyl)imidazol-2-ylidene]rhodium(II)}(<i>Rh</i>---<i>Rh</i>)
 tetrahydrofuran tetrasolvate
;
_journal_coeditor_code HJ3081
_journal_issue 10
_journal_name_full 'Acta Crystallographica Section C'
_journal_page_first m345
_journal_page_last m348
_journal_paper_doi 10.1107/S0108270108026589
_journal_volume 64
_journal_year 2008
_chemical_formula_iupac '[Rh2 (C2 H3 O2 O)4 (C27 H36 N2)2] , 4C4 H8 O'
_chemical_formula_moiety 'C62 H84 N4 O8 Rh2 , 4C4 H8 O'
_chemical_formula_sum 'C78 H116 N4 O12 Rh2'
_chemical_formula_weight 1507.56
_chemical_name_systematic
;
Tetra-\m-acetato-bis{[1,3-bis(2,6-diisopropylphenyl)imidazol-2-
ylidene]rhodium(II)](Rh---Rh) tetrahydrofuran tetrasolvate
;
_space_group_IT_number 14
_symmetry_cell_setting monoclinic
_symmetry_space_group_name_Hall '-P 2ybc'
_symmetry_space_group_name_H-M 'P 1 21/c 1'
_atom_sites_solution_hydrogens geom
_atom_sites_solution_primary direct
_atom_sites_solution_secondary difmap
_audit_creation_method SHELXL97
_cell_angle_alpha 90.00
_cell_angle_beta 111.388(6)
_cell_angle_gamma 90.00
_cell_formula_units_Z 2
_cell_length_a 10.509(4)
_cell_length_b 33.708(6)
_cell_length_c 11.967(3)
_cell_measurement_reflns_used 4779
_cell_measurement_temperature 150(2)
_cell_measurement_theta_max 27.53
_cell_measurement_theta_min 2.18
_cell_volume 3947.2(19)
_computing_cell_refinement 'SMART (Bruker, 1997)'
_computing_data_collection 'SMART (Bruker, 1997)'
_computing_data_reduction 'SAINT (Bruker, 1997)'
_computing_molecular_graphics
;
ORTEP-3.2 (Farrugia, 1997) and  Mercury (Version 1.4; Macrae <i>et
al.</i>,  2006)
;
_computing_publication_material 'enCIFer (Allen <i>et al.</i>,  2004)'
_computing_structure_refinement 'SHELXL97 (Sheldrick, 2008)'
_computing_structure_solution 'SIR97 (Altomare <i>et al.</i>,  1999)'
_diffrn_ambient_temperature 150(2)
_diffrn_measured_fraction_theta_full 0.992
_diffrn_measured_fraction_theta_max 0.992
_diffrn_measurement_device_type 'Bruker SMART CCD area-detector'
_diffrn_measurement_method '\f and \w'
_diffrn_radiation_monochromator graphite
_diffrn_radiation_source 'fine-focus sealed tube'
_diffrn_radiation_type MoK\a
_diffrn_radiation_wavelength 0.71069
_diffrn_reflns_av_R_equivalents 0.0820
_diffrn_reflns_av_sigmaI/netI 0.0873
_diffrn_reflns_limit_h_max 13
_diffrn_reflns_limit_h_min -13
_diffrn_reflns_limit_k_max 43
_diffrn_reflns_limit_k_min -42
_diffrn_reflns_limit_l_max 15
_diffrn_reflns_limit_l_min -15
_diffrn_reflns_number 38595
_diffrn_reflns_theta_full 27.53
_diffrn_reflns_theta_max 27.53
_diffrn_reflns_theta_min 2.17
_exptl_absorpt_coefficient_mu 0.477
_exptl_absorpt_correction_T_max 0.9319
_exptl_absorpt_correction_T_min 0.8701
_exptl_absorpt_correction_type multi-scan
_exptl_absorpt_process_details '(SADABS; Sheldrick, 2004)'
_exptl_crystal_colour orange
_exptl_crystal_density_diffrn 1.268
_exptl_crystal_density_method 'not measured'
_exptl_crystal_description needle
_exptl_crystal_F_000 1596
_exptl_crystal_size_max 0.30
_exptl_crystal_size_mid 0.15
_exptl_crystal_size_min 0.15
_refine_diff_density_max 0.877
_refine_diff_density_min -0.922
_refine_ls_extinction_coef 0.0050(5)
_refine_ls_extinction_expression Fc^*^=kFc[1+0.001xFc^2^\l^3^/sin(2\q)]^-1/4^
_refine_ls_extinction_method 'SHELXL97 (Sheldrick, 2008)'
_refine_ls_goodness_of_fit_ref 1.171
_refine_ls_hydrogen_treatment constr
_refine_ls_matrix_type full
_refine_ls_number_parameters 438
_refine_ls_number_reflns 9028
_refine_ls_number_restraints 96
_refine_ls_restrained_S_all 1.176
_refine_ls_R_factor_all 0.1064
_refine_ls_R_factor_gt 0.0714
_refine_ls_shift/su_max 0.001
_refine_ls_shift/su_mean 0.000
_refine_ls_structure_factor_coef Fsqd
_refine_ls_weighting_details 'calc w = 1/[\\s\^2\^(Fo\^2\^)+(0.0392P)\^2\^+9.4018P], P=(Fo\^2\^+2Fc\^2\^)/3'
_refine_ls_weighting_scheme calc
_refine_ls_wR_factor_gt 0.1424
_refine_ls_wR_factor_ref 0.1508
_reflns_number_gt 6488
_reflns_number_total 9028
_reflns_threshold_expression I>2\s(I)
_cod_data_source_file hj3081.cif
_cod_data_source_block I
_cod_original_sg_symbol_H-M 'P 21/c'
_cod_database_code 2016811
_cod_database_fobs_code 2016811

loop_
_symmetry_equiv_pos_as_xyz
'x, y, z'
'-x, y+1/2, -z+1/2'
'-x, -y, -z'
'x, -y-1/2, z-1/2'

loop_
_atom_site_type_symbol
_atom_site_label
_atom_site_fract_x
_atom_site_fract_y
_atom_site_fract_z
_atom_site_U_iso_or_equiv
_atom_site_adp_type
_atom_site_calc_flag
_atom_site_refinement_flags
_atom_site_occupancy
Rh Rh1 0.01080(4) 0.034797(11) 0.53295(3) 0.01975(13) Uani d . 1
O O1 0.1527(3) -0.02478(9) 0.4158(3) 0.0266(8) Uani d . 1
O O4 0.1722(3) 0.03923(10) 0.4756(3) 0.0275(7) Uani d . 1
O O5 -0.1208(3) 0.04861(9) 0.3645(3) 0.0262(8) Uani d . 1
O O8 -0.1411(3) -0.01525(10) 0.3038(3) 0.0272(8) Uani d . 1
C C1 -0.1674(5) 0.02118(15) 0.2897(4) 0.0248(11) Uani d . 1
C C2 -0.2653(6) 0.03345(18) 0.1664(4) 0.0416(14) Uani d . 1
H H2A -0.3212 0.0106 0.1265 0.062 Uiso calc R 1
H H2B -0.2133 0.0429 0.1184 0.062 Uiso calc R 1
H H2C -0.3248 0.0547 0.1746 0.062 Uiso calc R 1
C C7 0.2050(5) 0.00882(14) 0.4297(4) 0.0237(10) Uani d . 1
C C8 0.3231(5) 0.01420(17) 0.3870(5) 0.0377(13) Uani d . 1
H H8B 0.3712 -0.0111 0.3932 0.057 Uiso calc R 1
H H8A 0.3865 0.0341 0.4370 0.057 Uiso calc R 1
H H8C 0.2882 0.0231 0.3033 0.057 Uiso calc R 1
C C9 0.0348(4) 0.09825(13) 0.5935(4) 0.019 Uani d . 1
C C10 0.0335(6) 0.16534(15) 0.5912(5) 0.0351(13) Uani d . 1
H H10 0.0129 0.1917 0.5626 0.042 Uiso calc R 1
C C11 0.1134(6) 0.15418(15) 0.7021(4) 0.0340(13) Uani d . 1
H H11 0.1616 0.1711 0.7673 0.041 Uiso calc R 1
C C12 -0.1031(5) 0.13345(13) 0.4044(4) 0.0229(10) Uani d . 1
C C13 -0.2448(5) 0.13589(15) 0.3780(4) 0.0282(11) Uani d . 1
C C14 -0.3289(6) 0.14240(17) 0.2596(5) 0.0400(14) Uani d . 1
H H14 -0.4248 0.1444 0.2398 0.048 Uiso calc R 1
C C15 -0.2767(6) 0.14604(17) 0.1708(5) 0.0432(15) Uani d . 1
H H15 -0.3364 0.1512 0.0908 0.052 Uiso calc R 1
C C16 -0.1379(6) 0.14233(17) 0.1964(5) 0.0403(14) Uani d . 1
H H16 -0.1029 0.1443 0.1338 0.048 Uiso calc R 1
C C17 -0.0494(6) 0.13576(15) 0.3141(4) 0.0307(12) Uani d . 1
C C18 0.1045(6) 0.13056(19) 0.3437(5) 0.0433(15) Uani d . 1
H H18 0.1425 0.1156 0.4210 0.052 Uiso calc R 1
C C19 0.1760(7) 0.1702(2) 0.3617(9) 0.082(3) Uani d . 1
H H19A 0.1470 0.1845 0.2852 0.124 Uiso calc R 1
H H19B 0.2751 0.1661 0.3911 0.124 Uiso calc R 1
H H19C 0.1523 0.1858 0.4206 0.124 Uiso calc R 1
C C20 0.1346(7) 0.1067(2) 0.2485(6) 0.0591(19) Uani d . 1
H H20A 0.1093 0.1222 0.1744 0.089 Uiso calc R 1
H H20B 0.0816 0.0820 0.2329 0.089 Uiso calc R 1
H H20C 0.2323 0.1004 0.2769 0.089 Uiso calc R 1
C C21 -0.3052(6) 0.1306(2) 0.4738(5) 0.0452(15) Uani d . 1
H H21 -0.2296 0.1234 0.5504 0.054 Uiso calc R 1
C C22 -0.3718(8) 0.1684(2) 0.4950(7) 0.072(2) Uani d . 1
H H22A -0.3018 0.1889 0.5276 0.107 Uiso calc R 1
H H22B -0.4168 0.1631 0.5523 0.107 Uiso calc R 1
H H22C -0.4397 0.1776 0.4190 0.107 Uiso calc R 1
C C23 -0.4089(8) 0.0969(2) 0.4407(8) 0.072(2) Uani d . 1
H H23A -0.4895 0.1048 0.3716 0.107 Uiso calc R 1
H H23B -0.4361 0.0910 0.5090 0.107 Uiso calc R 1
H H23C -0.3678 0.0733 0.4201 0.107 Uiso calc R 1
C C24 0.1878(5) 0.09154(14) 0.8112(4) 0.0229(10) Uani d . 1
C C25 0.3279(5) 0.08820(15) 0.8430(4) 0.0279(11) Uani d . 1
C C26 0.4023(5) 0.07276(17) 0.9558(4) 0.0363(13) Uani d . 1
H H26 0.4989 0.0709 0.9816 0.044 Uiso calc R 1
C C27 0.3376(6) 0.06032(18) 1.0299(5) 0.0404(14) Uani d . 1
H H27 0.3903 0.0505 1.1074 0.048 Uiso calc R 1
C C28 0.1980(5) 0.06164(16) 0.9945(4) 0.0318(12) Uani d . 1
H H28 0.1552 0.0518 1.0465 0.038 Uiso calc R 1
C C29 0.1179(5) 0.07731(14) 0.8829(4) 0.0250(10) Uani d . 1
C C30 -0.0359(5) 0.07887(16) 0.8404(4) 0.0303(11) Uani d U 1
H H30 -0.0714 0.0764 0.7510 0.036 Uiso calc R 1
C C31 -0.0859(6) 0.1185(2) 0.8697(7) 0.0607(19) Uani d . 1
H H31A -0.0556 0.1216 0.9570 0.091 Uiso calc R 1
H H31B -0.1859 0.1194 0.8347 0.091 Uiso calc R 1
H H31C -0.0483 0.1401 0.8363 0.091 Uiso calc R 1
C C32 -0.0955(6) 0.0446(2) 0.8876(6) 0.0551(18) Uani d . 1
H H32A -0.0578 0.0196 0.8718 0.083 Uiso calc R 1
H H32B -0.1951 0.0444 0.8473 0.083 Uiso calc R 1
H H32C -0.0719 0.0478 0.9743 0.083 Uiso calc R 1
C C33 0.3996(5) 0.09949(18) 0.7576(5) 0.0378(13) Uani d . 1
H H33 0.3286 0.1082 0.6799 0.045 Uiso calc R 1
C C34 0.4733(6) 0.0630(2) 0.7332(6) 0.0539(18) Uani d . 1
H H34A 0.5413 0.0536 0.8089 0.081 Uiso calc R 1
H H34B 0.5189 0.0703 0.6779 0.081 Uiso calc R 1
H H34C 0.4066 0.0419 0.6974 0.081 Uiso calc R 1
C C35 0.5007(7) 0.1337(2) 0.8065(6) 0.0603(19) Uani d . 1
H H35A 0.4525 0.1567 0.8220 0.090 Uiso calc R 1
H H35B 0.5413 0.1408 0.7474 0.090 Uiso calc R 1
H H35C 0.5729 0.1254 0.8813 0.090 Uiso calc R 1
N N1 -0.0130(4) 0.13101(11) 0.5268(3) 0.0227(9) Uani d . 1
N N2 0.1117(4) 0.11307(11) 0.7025(3) 0.0219(8) Uani d . 1
O O10 0.3204(9) 0.1989(2) 0.9488(6) 0.120(3) Uani d . 1
C C36 0.3768(14) 0.2346(3) 0.9723(11) 0.127(4) Uani d DU 1
H H36A 0.3253 0.2533 0.9079 0.152 Uiso calc R 1
H H36B 0.4720 0.2334 0.9752 0.152 Uiso calc R 1
C C37 0.3755(14) 0.2488(3) 1.0882(9) 0.129(4) Uani d DU 1
H H37A 0.4670 0.2584 1.1402 0.155 Uiso calc R 1
H H37B 0.3085 0.2706 1.0765 0.155 Uiso calc R 1
C C38 0.3359(12) 0.2141(3) 1.1403(8) 0.111(3) Uani d DU 1
H H38A 0.2586 0.2204 1.1657 0.134 Uiso calc R 1
H H38B 0.4135 0.2045 1.2108 0.134 Uiso calc R 1
C C39 0.2950(11) 0.1834(3) 1.0431(8) 0.096(3) Uani d DU 1
H H39A 0.3484 0.1588 1.0712 0.115 Uiso calc R 1
H H39B 0.1967 0.1771 1.0194 0.115 Uiso calc R 1
O O11 -0.0364(7) 0.2529(2) 0.4568(6) 0.102(2) Uani d . 1
C C40 -0.0856(11) 0.2530(3) 0.3341(8) 0.097(3) Uani d DU 1
H H40A -0.0769 0.2262 0.3038 0.116 Uiso calc R 1
H H40B -0.0326 0.2718 0.3047 0.116 Uiso calc R 1
C C41 -0.2275(13) 0.2647(4) 0.2917(11) 0.150(5) Uani d DU 1
H H41A -0.2875 0.2423 0.2512 0.180 Uiso calc R 1
H H41B -0.2445 0.2872 0.2347 0.180 Uiso calc R 1
C C43 -0.1184(17) 0.2721(3) 0.4955(9) 0.136(5) Uani d DU 1
H H43A -0.0798 0.2986 0.5243 0.163 Uiso calc R 1
H H43B -0.1287 0.2577 0.5636 0.163 Uiso calc R 1
C C42 -0.2515(13) 0.2765(4) 0.3996(15) 0.147(5) Uani d DU 1
H H42A -0.2836 0.3043 0.3935 0.176 Uiso calc R 1
H H42B -0.3202 0.2591 0.4133 0.176 Uiso calc R 1

loop_
_atom_site_aniso_label
_atom_site_aniso_U_11
_atom_site_aniso_U_22
_atom_site_aniso_U_33
_atom_site_aniso_U_12
_atom_site_aniso_U_13
_atom_site_aniso_U_23
Rh1 0.0185(2) 0.0219(2) 0.01642(18) 0.00222(17) 0.00339(13) 0.00039(16)
O1 0.0267(18) 0.0208(18) 0.0358(19) -0.0014(14) 0.0153(16) -0.0039(14)
O4 0.0285(18) 0.0232(18) 0.0339(18) 0.0003(15) 0.0153(15) -0.0024(15)
O5 0.0263(18) 0.0259(17) 0.0134(15) 0.0045(14) -0.0082(13) 0.0014(13)
O8 0.0320(19) 0.0242(18) 0.0170(15) 0.0026(15) -0.0009(14) -0.0006(14)
C1 0.021(2) 0.031(3) 0.016(2) 0.001(2) -0.0010(19) -0.0013(19)
C2 0.046(3) 0.039(3) 0.025(3) 0.007(3) -0.006(2) 0.000(3)
C7 0.021(2) 0.028(3) 0.019(2) 0.005(2) 0.003(2) 0.002(2)
C8 0.029(3) 0.041(3) 0.047(3) -0.004(3) 0.019(3) -0.005(3)
C9 0.010 0.025 0.017 0.002 -0.001 0.002
C10 0.043(3) 0.021(3) 0.032(3) -0.001(2) 0.003(2) -0.003(2)
C11 0.045(3) 0.023(3) 0.024(2) -0.002(2) 0.000(2) -0.005(2)
C12 0.031(3) 0.021(2) 0.016(2) 0.000(2) 0.007(2) -0.0015(18)
C13 0.027(3) 0.027(3) 0.026(2) 0.000(2) 0.005(2) 0.004(2)
C14 0.033(3) 0.043(3) 0.033(3) 0.001(3) -0.001(2) 0.006(3)
C15 0.051(4) 0.041(3) 0.025(3) 0.009(3) -0.001(3) 0.007(2)
C16 0.058(4) 0.041(3) 0.024(3) 0.008(3) 0.017(3) 0.003(2)
C17 0.038(3) 0.028(3) 0.028(3) 0.003(2) 0.014(2) 0.001(2)
C18 0.041(3) 0.062(4) 0.033(3) 0.009(3) 0.020(3) 0.005(3)
C19 0.043(4) 0.088(6) 0.129(8) -0.010(4) 0.045(5) -0.027(5)
C20 0.066(5) 0.075(5) 0.052(4) 0.024(4) 0.041(4) 0.012(4)
C21 0.024(3) 0.074(4) 0.038(3) 0.004(3) 0.012(2) 0.019(3)
C22 0.085(6) 0.081(5) 0.070(5) -0.003(5) 0.053(5) -0.011(4)
C23 0.057(5) 0.069(5) 0.102(6) -0.005(4) 0.045(5) 0.024(5)
C24 0.024(3) 0.028(3) 0.013(2) 0.004(2) 0.0037(19) -0.0023(19)
C25 0.024(3) 0.040(3) 0.018(2) 0.000(2) 0.005(2) -0.006(2)
C26 0.021(3) 0.055(4) 0.025(3) 0.008(2) 0.000(2) 0.002(3)
C27 0.037(3) 0.055(4) 0.022(3) 0.011(3) 0.002(2) 0.005(2)
C28 0.035(3) 0.041(3) 0.020(2) 0.006(2) 0.010(2) 0.004(2)
C29 0.028(3) 0.030(3) 0.017(2) 0.004(2) 0.006(2) -0.0021(19)
C30 0.020(3) 0.047(3) 0.024(2) 0.000(2) 0.009(2) 0.000(2)
C31 0.035(4) 0.075(5) 0.069(5) 0.015(3) 0.015(3) -0.013(4)
C32 0.040(4) 0.081(5) 0.043(3) -0.012(3) 0.014(3) 0.010(3)
C33 0.022(3) 0.063(4) 0.029(3) -0.001(3) 0.009(2) -0.002(3)
C34 0.041(4) 0.082(5) 0.043(3) 0.003(3) 0.021(3) -0.016(3)
C35 0.055(4) 0.075(5) 0.063(4) -0.021(4) 0.036(4) -0.011(4)
N1 0.025(2) 0.025(2) 0.0168(18) 0.0017(17) 0.0058(17) 0.0027(17)
N2 0.024(2) 0.025(2) 0.0109(17) 0.0044(17) -0.0004(15) 0.0024(16)
O10 0.181(8) 0.117(6) 0.064(4) -0.055(5) 0.045(4) -0.031(4)
C36 0.191(12) 0.076(7) 0.158(11) -0.021(8) 0.118(10) -0.005(7)
C37 0.198(12) 0.081(7) 0.084(7) -0.036(8) 0.021(8) -0.015(6)
C38 0.140(9) 0.136(9) 0.061(6) 0.009(8) 0.040(6) -0.004(6)
C39 0.116(8) 0.085(6) 0.082(6) -0.032(6) 0.031(6) -0.001(5)
O11 0.117(6) 0.089(5) 0.082(5) 0.021(4) 0.013(4) 0.008(4)
C40 0.145(9) 0.085(6) 0.065(6) 0.027(6) 0.044(6) 0.004(5)
C41 0.142(11) 0.119(10) 0.126(10) 0.024(8) -0.026(9) -0.010(8)
C43 0.264(17) 0.083(7) 0.079(7) 0.041(9) 0.084(10) 0.001(6)
C42 0.135(10) 0.127(10) 0.230(15) 0.065(8) 0.127(10) 0.076(10)

loop_
_atom_type_symbol
_atom_type_description
_atom_type_scat_dispersion_real
_atom_type_scat_dispersion_imag
_atom_type_scat_source
C C 0.0033 0.0016 'International Tables Vol C Tables 4.2.6.8 and 6.1.1.4'
H H 0.0000 0.0000 'International Tables Vol C Tables 4.2.6.8 and 6.1.1.4'
N N 0.0061 0.0033 'International Tables Vol C Tables 4.2.6.8 and 6.1.1.4'
O O 0.0106 0.0060 'International Tables Vol C Tables 4.2.6.8 and 6.1.1.4'
Rh Rh -1.1178 0.9187 'International Tables Vol C Tables 4.2.6.8 and 6.1.1.4'

loop_
_geom_angle_atom_site_label_1
_geom_angle_atom_site_label_2
_geom_angle_atom_site_label_3
_geom_angle_site_symmetry_1
_geom_angle_site_symmetry_3
_geom_angle
O5 Rh1 O8 . 3_556 174.33(13)
O5 Rh1 O1 . 3_556 89.62(14)
O8 Rh1 O1 3_556 3_556 90.17(14)
O5 Rh1 O4 . . 89.89(14)
O8 Rh1 O4 3_556 . 89.76(14)
O1 Rh1 O4 3_556 . 174.42(13)
O5 Rh1 C9 . . 93.30(14)
O8 Rh1 C9 3_556 . 92.36(14)
O1 Rh1 C9 3_556 . 93.91(14)
O4 Rh1 C9 . . 91.67(15)
O5 Rh1 Rh1 . 3_556 87.18(9)
O8 Rh1 Rh1 3_556 3_556 87.15(9)
O1 Rh1 Rh1 3_556 3_556 87.11(9)
O4 Rh1 Rh1 . 3_556 87.32(9)
C9 Rh1 Rh1 . 3_556 178.87(11)
C7 O1 Rh1 . 3_556 119.2(3)
C7 O4 Rh1 . . 118.3(3)
C1 O5 Rh1 . . 118.9(3)
C1 O8 Rh1 . 3_556 118.8(3)
O5 C1 O8 . . 127.9(4)
O5 C1 C2 . . 116.3(4)
O8 C1 C2 . . 115.8(4)
C1 C2 H2A . . 109.5
C1 C2 H2B . . 109.5
H2A C2 H2B . . 109.5
C1 C2 H2C . . 109.5
H2A C2 H2C . . 109.5
H2B C2 H2C . . 109.5
O1 C7 O4 . . 128.1(5)
O1 C7 C8 . . 116.1(4)
O4 C7 C8 . . 115.8(4)
C7 C8 H8B . . 109.5
C7 C8 H8A . . 109.5
H8B C8 H8A . . 109.5
C7 C8 H8C . . 109.5
H8B C8 H8C . . 109.5
H8A C8 H8C . . 109.5
N1 C9 N2 . . 103.3(4)
N1 C9 Rh1 . . 128.0(3)
N2 C9 Rh1 . . 128.4(3)
C11 C10 N1 . . 106.5(4)
C11 C10 H10 . . 126.7
N1 C10 H10 . . 126.7
C10 C11 N2 . . 106.3(4)
C10 C11 H11 . . 126.9
N2 C11 H11 . . 126.9
C17 C12 C13 . . 121.2(4)
C17 C12 N1 . . 119.7(5)
C13 C12 N1 . . 119.1(4)
C14 C13 C12 . . 117.8(5)
C14 C13 C21 . . 120.4(5)
C12 C13 C21 . . 121.7(4)
C15 C14 C13 . . 121.4(5)
C15 C14 H14 . . 119.3
C13 C14 H14 . . 119.3
C14 C15 C16 . . 120.6(5)
C14 C15 H15 . . 119.7
C16 C15 H15 . . 119.7
C15 C16 C17 . . 120.0(5)
C15 C16 H16 . . 120.0
C17 C16 H16 . . 120.0
C12 C17 C16 . . 118.9(5)
C12 C17 C18 . . 120.4(5)
C16 C17 C18 . . 120.7(5)
C19 C18 C20 . . 110.3(6)
C19 C18 C17 . . 111.1(5)
C20 C18 C17 . . 112.2(5)
C19 C18 H18 . . 107.7
C20 C18 H18 . . 107.7
C17 C18 H18 . . 107.7
C18 C19 H19A . . 109.5
C18 C19 H19B . . 109.5
H19A C19 H19B . . 109.5
C18 C19 H19C . . 109.5
H19A C19 H19C . . 109.5
H19B C19 H19C . . 109.5
C18 C20 H20A . . 109.5
C18 C20 H20B . . 109.5
H20A C20 H20B . . 109.5
C18 C20 H20C . . 109.5
H20A C20 H20C . . 109.5
H20B C20 H20C . . 109.5
C13 C21 C22 . . 112.0(5)
C13 C21 C23 . . 110.5(6)
C22 C21 C23 . . 109.9(6)
C13 C21 H21 . . 108.1
C22 C21 H21 . . 108.1
C23 C21 H21 . . 108.1
C21 C22 H22A . . 109.5
C21 C22 H22B . . 109.5
H22A C22 H22B . . 109.5
C21 C22 H22C . . 109.5
H22A C22 H22C . . 109.5
H22B C22 H22C . . 109.5
C21 C23 H23A . . 109.5
C21 C23 H23B . . 109.5
H23A C23 H23B . . 109.5
C21 C23 H23C . . 109.5
H23A C23 H23C . . 109.5
H23B C23 H23C . . 109.5
C25 C24 C29 . . 123.1(4)
C25 C24 N2 . . 118.1(4)
C29 C24 N2 . . 118.7(4)
C24 C25 C26 . . 117.5(5)
C24 C25 C33 . . 122.2(4)
C26 C25 C33 . . 120.3(5)
C27 C26 C25 . . 120.6(5)
C27 C26 H26 . . 119.7
C25 C26 H26 . . 119.7
C26 C27 C28 . . 121.3(5)
C26 C27 H27 . . 119.3
C28 C27 H27 . . 119.3
C27 C28 C29 . . 120.7(5)
C27 C28 H28 . . 119.6
C29 C28 H28 . . 119.6
C28 C29 C24 . . 116.6(5)
C28 C29 C30 . . 122.2(4)
C24 C29 C30 . . 121.2(4)
C29 C30 C32 . . 112.6(5)
C29 C30 C31 . . 111.7(5)
C32 C30 C31 . . 111.0(5)
C29 C30 H30 . . 107.0
C32 C30 H30 . . 107.0
C31 C30 H30 . . 107.0
C30 C31 H31A . . 109.5
C30 C31 H31B . . 109.5
H31A C31 H31B . . 109.5
C30 C31 H31C . . 109.5
H31A C31 H31C . . 109.5
H31B C31 H31C . . 109.5
C30 C32 H32A . . 109.5
C30 C32 H32B . . 109.5
H32A C32 H32B . . 109.5
C30 C32 H32C . . 109.5
H32A C32 H32C . . 109.5
H32B C32 H32C . . 109.5
C25 C33 C35 . . 112.1(5)
C25 C33 C34 . . 109.5(5)
C35 C33 C34 . . 110.3(5)
C25 C33 H33 . . 108.3
C35 C33 H33 . . 108.3
C34 C33 H33 . . 108.3
C33 C34 H34A . . 109.5
C33 C34 H34B . . 109.5
H34A C34 H34B . . 109.5
C33 C34 H34C . . 109.5
H34A C34 H34C . . 109.5
H34B C34 H34C . . 109.5
C33 C35 H35A . . 109.5
C33 C35 H35B . . 109.5
H35A C35 H35B . . 109.5
C33 C35 H35C . . 109.5
H35A C35 H35C . . 109.5
H35B C35 H35C . . 109.5
C9 N1 C10 . . 112.2(4)
C9 N1 C12 . . 128.3(4)
C10 N1 C12 . . 119.5(4)
C9 N2 C11 . . 111.7(4)
C9 N2 C24 . . 128.3(4)
C11 N2 C24 . . 120.0(4)
C36 O10 C39 . . 112.4(8)
O10 C36 C37 . . 109.8(8)
O10 C36 H36A . . 109.7
C37 C36 H36A . . 109.7
O10 C36 H36B . . 109.7
C37 C36 H36B . . 109.7
H36A C36 H36B . . 108.2
C38 C37 C36 . . 104.1(8)
C38 C37 H37A . . 110.9
C36 C37 H37A . . 110.9
C38 C37 H37B . . 110.9
C36 C37 H37B . . 110.9
H37A C37 H37B . . 109.0
C37 C38 C39 . . 105.6(8)
C37 C38 H38A . . 110.6
C39 C38 H38A . . 110.6
C37 C38 H38B . . 110.6
C39 C38 H38B . . 110.6
H38A C38 H38B . . 108.8
O10 C39 C38 . . 107.1(8)
O10 C39 H39A . . 110.3
C38 C39 H39A . . 110.3
O10 C39 H39B . . 110.3
C38 C39 H39B . . 110.3
H39A C39 H39B . . 108.6
C43 O11 C40 . . 110.0(8)
O11 C40 C41 . . 108.5(9)
O11 C40 H40A . . 110.0
C41 C40 H40A . . 110.0
O11 C40 H40B . . 110.0
C41 C40 H40B . . 110.0
H40A C40 H40B . . 108.4
C40 C41 C42 . . 104.6(9)
C40 C41 H41A . . 110.8
C42 C41 H41A . . 110.8
C40 C41 H41B . . 110.8
C42 C41 H41B . . 110.8
H41A C41 H41B . . 108.9
O11 C43 C42 . . 110.1(9)
O11 C43 H43A . . 109.6
C42 C43 H43A . . 109.6
O11 C43 H43B . . 109.6
C42 C43 H43B . . 109.6
H43A C43 H43B . . 108.2
C43 C42 C41 . . 104.1(9)
C43 C42 H42A . . 110.9
C41 C42 H42A . . 110.9
C43 C42 H42B . . 110.9
C41 C42 H42B . . 110.9
H42A C42 H42B . . 109.0

loop_
_geom_bond_atom_site_label_1
_geom_bond_atom_site_label_2
_geom_bond_site_symmetry_2
_geom_bond_distance
Rh1 O5 . 2.040(3)
Rh1 O8 3_556 2.043(3)
Rh1 O1 3_556 2.052(3)
Rh1 O4 . 2.054(3)
Rh1 C9 . 2.243(5)
Rh1 Rh1 3_556 2.4589(8)
O1 C7 . 1.244(6)
O1 Rh1 3_556 2.052(3)
O4 C7 . 1.269(6)
O5 C1 . 1.255(6)
O8 C1 . 1.256(6)
O8 Rh1 3_556 2.043(3)
C1 C2 . 1.517(6)
C2 H2A . 0.9800
C2 H2B . 0.9800
C2 H2C . 0.9800
C7 C8 . 1.516(7)
C8 H8B . 0.9800
C8 H8A . 0.9800
C8 H8C . 0.9800
C9 N1 . 1.348(6)
C9 N2 . 1.354(5)
C10 C11 . 1.340(7)
C10 N1 . 1.377(6)
C10 H10 . 0.9500
C11 N2 . 1.386(6)
C11 H11 . 0.9500
C12 C17 . 1.392(7)
C12 C13 . 1.407(7)
C12 N1 . 1.428(6)
C13 C14 . 1.387(7)
C13 C21 . 1.510(7)
C14 C15 . 1.367(8)
C14 H14 . 0.9500
C15 C16 . 1.382(8)
C15 H15 . 0.9500
C16 C17 . 1.393(7)
C16 H16 . 0.9500
C17 C18 . 1.534(8)
C18 C19 . 1.510(10)
C18 C20 . 1.519(8)
C18 H18 . 1.0000
C19 H19A . 0.9800
C19 H19B . 0.9800
C19 H19C . 0.9800
C20 H20A . 0.9800
C20 H20B . 0.9800
C20 H20C . 0.9800
C21 C22 . 1.519(9)
C21 C23 . 1.522(9)
C21 H21 . 1.0000
C22 H22A . 0.9800
C22 H22B . 0.9800
C22 H22C . 0.9800
C23 H23A . 0.9800
C23 H23B . 0.9800
C23 H23C . 0.9800
C24 C25 . 1.385(7)
C24 C29 . 1.401(7)
C24 N2 . 1.449(6)
C25 C26 . 1.391(7)
C25 C33 . 1.522(7)
C26 C27 . 1.365(8)
C26 H26 . 0.9500
C27 C28 . 1.372(8)
C27 H27 . 0.9500
C28 C29 . 1.397(6)
C28 H28 . 0.9500
C29 C30 . 1.508(7)
C30 C32 . 1.517(8)
C30 C31 . 1.523(8)
C30 H30 . 1.0000
C31 H31A . 0.9800
C31 H31B . 0.9800
C31 H31C . 0.9800
C32 H32A . 0.9800
C32 H32B . 0.9800
C32 H32C . 0.9800
C33 C35 . 1.531(8)
C33 C34 . 1.537(8)
C33 H33 . 1.0000
C34 H34A . 0.9800
C34 H34B . 0.9800
C34 H34C . 0.9800
C35 H35A . 0.9800
C35 H35B . 0.9800
C35 H35C . 0.9800
O10 C36 . 1.325(11)
O10 C39 . 1.356(10)
C36 C37 . 1.472(11)
C36 H36A . 0.9900
C36 H36B . 0.9900
C37 C38 . 1.457(11)
C37 H37A . 0.9900
C37 H37B . 0.9900
C38 C39 . 1.496(10)
C38 H38A . 0.9900
C38 H38B . 0.9900
C39 H39A . 0.9900
C39 H39B . 0.9900
O11 C43 . 1.291(12)
O11 C40 . 1.367(10)
C40 C41 . 1.444(12)
C40 H40A . 0.9900
C40 H40B . 0.9900
C41 C42 . 1.458(13)
C41 H41A . 0.9900
C41 H41B . 0.9900
C43 C42 . 1.458(13)
C43 H43A . 0.9900
C43 H43B . 0.9900
C42 H42A . 0.9900
C42 H42B . 0.9900
